data_2017438
loop_
_publ_author_name
'Titi, Hatem M.'
'Goldberg, Israel'

_publ_section_title
;
 Hydrogen bonding and \p--\p interactions in
 1-benzofuran-2,3-dicarboxylic acid and its 1:1 cocrystals with
 pyridine, phenazine and 1,4-phenylenediamine
;
_journal_coeditor_code GD3317
_journal_issue 12
_journal_name_full 'Acta Crystallographica Section C'
_journal_page_first o639
_journal_page_last o644
_journal_paper_doi 10.1107/S0108270109047519
_journal_volume 65
_journal_year 2009
_chemical_formula_iupac 'C6 H9 N2 + , C10 H5 O5 -'
_chemical_formula_moiety 'C6 H9 N2 + , C10 H5 O5 -'
_chemical_formula_sum 'C16 H14 N2 O5'
_chemical_formula_weight 314.29
_chemical_name_systematic
;
4-Aminoanilinium 2-carboxylato-1-benzofuran-3-carboxylic acid
;
_space_group_IT_number 4
_symmetry_cell_setting monoclinic
_symmetry_space_group_name_Hall 'P 2yb'
_symmetry_space_group_name_H-M 'P 1 21 1'
_atom_sites_solution_hydrogens geom
_atom_sites_solution_primary direct
_atom_sites_solution_secondary difmap
_audit_creation_method SHELXL97
_cell_angle_alpha 90.00
_cell_angle_beta 104.6337(16)
_cell_angle_gamma 90.00
_cell_formula_units_Z 2
_cell_length_a 5.8427(2)
_cell_length_b 17.5893(7)
_cell_length_c 7.1302(3)
_cell_measurement_reflns_used 1601
_cell_measurement_temperature 110(2)
_cell_measurement_theta_max 27.83
_cell_measurement_theta_min 2.32
_cell_volume 708.99(5)
_computing_cell_refinement 'DENZO (Otwinowski & Minor, 1997)'
_computing_data_collection 'COLLECT (Nonius, 1999)'
_computing_data_reduction 'DENZO (Otwinowski & Minor, 1997)'
_computing_molecular_graphics
;
ORTEPIII (Burnett & Johnson, 1996) and Mercury (Macrae <i>et al.</i>,
2006)
;
_computing_publication_material 'SHELXL97 (Sheldrick, 2008)'
_computing_structure_refinement 'SHELXL97 (Sheldrick, 2008)'
_computing_structure_solution 'SIR97 (Altomare <i>et al.</i>,  1994)'
_diffrn_ambient_temperature 110(2)
_diffrn_detector_area_resol_mean 12.8
_diffrn_measured_fraction_theta_full 0.991
_diffrn_measured_fraction_theta_max 0.991
_diffrn_measurement_device_type 'Nonius KappaCCD area-detector'
_diffrn_measurement_method '1 deg. \f and \w scans'
_diffrn_radiation_monochromator graphite
_diffrn_radiation_source 'fine-focus sealed tube'
_diffrn_radiation_type MoK\a
_diffrn_radiation_wavelength 0.71073
_diffrn_reflns_av_R_equivalents 0.0360
_diffrn_reflns_av_sigmaI/netI 0.0492
_diffrn_reflns_limit_h_max 7
_diffrn_reflns_limit_h_min -7
_diffrn_reflns_limit_k_max 22
_diffrn_reflns_limit_k_min -20
_diffrn_reflns_limit_l_max 9
_diffrn_reflns_limit_l_min -9
_diffrn_reflns_number 5908
_diffrn_reflns_theta_full 27.83
_diffrn_reflns_theta_max 27.83
_diffrn_reflns_theta_min 2.32
_diffrn_standards_number 0
_exptl_absorpt_coefficient_mu 0.111
_exptl_absorpt_correction_type none
_exptl_crystal_colour colourless
_exptl_crystal_density_diffrn 1.472
_exptl_crystal_density_method 'not measured'
_exptl_crystal_description plate
_exptl_crystal_F_000 328
_exptl_crystal_size_max 0.50
_exptl_crystal_size_mid 0.50
_exptl_crystal_size_min 0.10
_refine_diff_density_max 0.269
_refine_diff_density_min -0.219
_refine_ls_extinction_coef 0.046(10)
_refine_ls_extinction_expression Fc^*^=kFc[1+0.001xFc^2^\l^3^/sin(2\q)]^-1/4^
_refine_ls_extinction_method 'SHELXL97 (Sheldrick, 2008)'
_refine_ls_goodness_of_fit_ref 1.018
_refine_ls_hydrogen_treatment mixed
_refine_ls_matrix_type full
_refine_ls_number_parameters 227
_refine_ls_number_reflns 1729
_refine_ls_number_restraints 1
_refine_ls_restrained_S_all 1.018
_refine_ls_R_factor_all 0.0554
_refine_ls_R_factor_gt 0.0419
_refine_ls_shift/su_max 0.000
_refine_ls_shift/su_mean 0.000
_refine_ls_structure_factor_coef Fsqd
_refine_ls_weighting_details 'calc w = 1/[\s^2^(Fo^2^)+(0.0777P)^2^] where P=(Fo^2^+2Fc^2^)/3'
_refine_ls_weighting_scheme calc
_refine_ls_wR_factor_gt 0.1043
_refine_ls_wR_factor_ref 0.1103
_reflns_number_gt 1422
_reflns_number_total 1729
_reflns_threshold_expression I>2\s(I)
_cod_data_source_file gd3317.cif
_cod_data_source_block IV
_cod_original_sg_symbol_H-M 'P 21'
_cod_database_code 2017438
_cod_database_fobs_code 2017438

loop_
_symmetry_equiv_pos_as_xyz
'x, y, z'
'-x, y+1/2, -z'

loop_
_atom_site_type_symbol
_atom_site_label
_atom_site_fract_x
_atom_site_fract_y
_atom_site_fract_z
_atom_site_U_iso_or_equiv
_atom_site_adp_type
_atom_site_calc_flag
_atom_site_refinement_flags
_atom_site_occupancy
_atom_site_disorder_assembly
_atom_site_disorder_group
O O1 -0.1944(3) 0.32257(12) 1.0762(3) 0.0291(5) Uani d . 1 . .
C C2 -0.0264(5) 0.28504(19) 1.0082(4) 0.0277(6) Uani d . 1 . .
C C3 0.0331(4) 0.21694(18) 1.1014(4) 0.0268(6) Uani d . 1 . .
C C4 -0.1035(5) 0.21197(18) 1.2452(4) 0.0291(6) Uani d . 1 . .
C C5 -0.1210(5) 0.16029(18) 1.3889(4) 0.0326(7) Uani d . 1 . .
H H5 -0.0289 0.1151 1.4099 0.039 Uiso calc R 1 . .
C C6 -0.2773(5) 0.1771(2) 1.5001(4) 0.0372(7) Uani d . 1 . .
H H6 -0.2906 0.1427 1.5996 0.045 Uiso calc R 1 . .
C C7 -0.4161(6) 0.2427(2) 1.4713(5) 0.0364(7) Uani d . 1 . .
H H7 -0.5229 0.2517 1.5495 0.044 Uiso calc R 1 . .
C C8 -0.3994(5) 0.29529(19) 1.3283(4) 0.0320(7) Uani d . 1 . .
H H8 -0.4924 0.3403 1.3057 0.038 Uiso calc R 1 . .
C C9 -0.2383(5) 0.27746(18) 1.2220(4) 0.0279(6) Uani d . 1 . .
C C10 0.0579(5) 0.32876(17) 0.8592(4) 0.0273(6) Uani d . 1 . .
O O11 0.2357(3) 0.29930(13) 0.8088(3) 0.0337(5) Uani d . 1 . .
O O12 -0.0338(3) 0.38930(13) 0.8012(3) 0.0324(5) Uani d . 1 . .
C C13 0.1937(5) 0.15629(18) 1.0649(4) 0.0292(6) Uani d . 1 . .
O O14 0.3351(3) 0.17217(13) 0.9513(3) 0.0327(5) Uani d . 1 . .
H H14 0.295(6) 0.217(3) 0.870(6) 0.049 Uiso d . 1 . .
O O15 0.1950(3) 0.09354(12) 1.1364(3) 0.0336(5) Uani d . 1 . .
N N16 0.4894(4) 0.42962(15) 0.7505(4) 0.0264(5) Uani d . 1 . .
H H16A 0.393(6) 0.387(2) 0.745(5) 0.040 Uiso d . 1 . .
H H16B 0.645(7) 0.424(2) 0.804(5) 0.040 Uiso d . 1 . .
H H16C 0.438(6) 0.470(2) 0.839(5) 0.040 Uiso d . 1 . .
C C17 0.4405(5) 0.45689(17) 0.5500(4) 0.0245(6) Uani d . 1 . .
C C18 0.2187(5) 0.44712(17) 0.4257(4) 0.0261(6) Uani d . 1 . .
H H18 0.0972 0.4223 0.4692 0.031 Uiso calc R 1 . .
C C19 0.1752(5) 0.47390(17) 0.2364(4) 0.0265(6) Uani d . 1 . .
H H19 0.0234 0.4674 0.1501 0.032 Uiso calc R 1 . .
C C20 0.3550(5) 0.51046(16) 0.1732(4) 0.0241(6) Uani d . 1 . .
N N23 0.3133(4) 0.53619(15) -0.0210(3) 0.0270(5) Uani d . 1 . .
H H23A 0.401(6) 0.573(3) -0.024(5) 0.041 Uiso d . 1 . .
H H23B 0.155(6) 0.544(2) -0.074(5) 0.041 Uiso d . 1 . .
C C21 0.5767(5) 0.51948(17) 0.2998(4) 0.0266(6) Uani d . 1 . .
H H21 0.6989 0.5442 0.2568 0.032 Uiso calc R 1 . .
C C22 0.6210(4) 0.49279(17) 0.4883(4) 0.0257(6) Uani d . 1 . .
H H22 0.7730 0.4989 0.5746 0.031 Uiso calc R 1 . .

loop_
_atom_site_aniso_label
_atom_site_aniso_U_11
_atom_site_aniso_U_22
_atom_site_aniso_U_33
_atom_site_aniso_U_12
_atom_site_aniso_U_13
_atom_site_aniso_U_23
O1 0.0278(10) 0.0289(11) 0.0332(11) 0.0025(9) 0.0128(8) 0.0015(9)
C2 0.0218(12) 0.0313(16) 0.0313(14) 0.0005(11) 0.0088(10) -0.0041(12)
C3 0.0222(12) 0.0308(16) 0.0276(13) -0.0045(11) 0.0064(9) -0.0044(12)
C4 0.0271(13) 0.0303(16) 0.0305(15) -0.0039(12) 0.0083(10) -0.0048(13)
C5 0.0351(15) 0.0275(16) 0.0353(15) -0.0010(12) 0.0088(11) -0.0011(13)
C6 0.0452(17) 0.0362(18) 0.0333(16) -0.0100(14) 0.0154(13) -0.0005(14)
C7 0.0379(16) 0.0417(19) 0.0339(16) -0.0059(14) 0.0170(12) -0.0065(14)
C8 0.0320(13) 0.0287(16) 0.0374(16) -0.0020(12) 0.0129(11) -0.0082(13)
C9 0.0284(13) 0.0294(16) 0.0269(14) -0.0055(11) 0.0086(10) -0.0029(12)
C10 0.0239(13) 0.0309(16) 0.0275(14) -0.0044(11) 0.0072(10) -0.0032(12)
O11 0.0282(10) 0.0338(13) 0.0430(12) 0.0011(9) 0.0164(8) 0.0016(10)
O12 0.0282(10) 0.0348(13) 0.0350(11) 0.0012(9) 0.0095(8) 0.0018(9)
C13 0.0231(13) 0.0324(17) 0.0299(14) -0.0036(11) 0.0030(10) -0.0023(13)
O14 0.0312(11) 0.0296(12) 0.0409(12) 0.0038(9) 0.0159(9) 0.0013(10)
O15 0.0308(10) 0.0275(12) 0.0415(12) 0.0039(9) 0.0072(8) 0.0035(10)
N16 0.0244(12) 0.0299(14) 0.0256(13) -0.0001(10) 0.0075(9) 0.0022(11)
C17 0.0255(13) 0.0248(14) 0.0240(14) 0.0038(11) 0.0080(10) -0.0004(11)
C18 0.0227(12) 0.0282(16) 0.0291(15) -0.0013(11) 0.0100(10) -0.0003(12)
C19 0.0206(12) 0.0317(17) 0.0280(14) 0.0007(11) 0.0074(10) -0.0021(12)
C20 0.0247(13) 0.0220(14) 0.0274(14) 0.0022(10) 0.0100(10) -0.0012(11)
N23 0.0256(11) 0.0291(13) 0.0261(12) -0.0006(10) 0.0061(9) 0.0021(10)
C21 0.0253(13) 0.0253(15) 0.0299(14) -0.0005(11) 0.0084(10) 0.0004(12)
C22 0.0232(12) 0.0265(15) 0.0265(14) -0.0013(11) 0.0046(10) -0.0025(11)

loop_
_atom_type_symbol
_atom_type_description
_atom_type_scat_dispersion_real
_atom_type_scat_dispersion_imag
_atom_type_scat_source
C C 0.0033 0.0016 'International Tables Vol C Tables 4.2.6.8 and 6.1.1.4'
H H 0.0000 0.0000 'International Tables Vol C Tables 4.2.6.8 and 6.1.1.4'
O O 0.0106 0.0060 'International Tables Vol C Tables 4.2.6.8 and 6.1.1.4'
N N 0.0061 0.0033 'International Tables Vol C Tables 4.2.6.8 and 6.1.1.4'

loop_
_geom_angle_atom_site_label_1
_geom_angle_atom_site_label_2
_geom_angle_atom_site_label_3
_geom_angle_site_symmetry_1
_geom_angle_site_symmetry_3
_geom_angle
_geom_angle_publ_flag
C2 O1 C9 . . 106.0(2) ?
O1 C2 C3 . . 111.5(3) ?
O1 C2 C10 . . 113.5(3) ?
C3 C2 C10 . . 134.9(3) ?
C2 C3 C4 . . 106.1(3) ?
C2 C3 C13 . . 129.5(3) ?
C4 C3 C13 . . 124.3(3) ?
C9 C4 C5 . . 119.1(3) ?
C9 C4 C3 . . 105.3(3) ?
C5 C4 C3 . . 135.6(3) ?
C6 C5 C4 . . 117.6(3) ?
C6 C5 H5 . . 121.2 ?
C4 C5 H5 . . 121.2 ?
C5 C6 C7 . . 122.4(3) ?
C5 C6 H6 . . 118.8 ?
C7 C6 H6 . . 118.8 ?
C6 C7 C8 . . 120.7(3) ?
C6 C7 H7 . . 119.7 ?
C8 C7 H7 . . 119.7 ?
C9 C8 C7 . . 115.5(3) ?
C9 C8 H8 . . 122.2 ?
C7 C8 H8 . . 122.2 ?
C4 C9 O1 . . 111.1(2) ?
C4 C9 C8 . . 124.7(3) ?
O1 C9 C8 . . 124.2(3) ?
O12 C10 O11 . . 125.0(3) ?
O12 C10 C2 . . 119.8(2) ?
O11 C10 C2 . . 115.1(3) ?
O15 C13 O14 . . 120.6(3) ?
O15 C13 C3 . . 121.0(3) ?
O14 C13 C3 . . 118.3(3) ?
C13 O14 H14 . . 116(2) ?
C17 N16 H16A . . 105(2) ?
C17 N16 H16B . . 112(2) ?
H16A N16 H16B . . 117(4) ?
C17 N16 H16C . . 110(2) ?
H16A N16 H16C . . 108(3) ?
H16B N16 H16C . . 104(3) ?
C18 C17 C22 . . 121.0(3) ?
C18 C17 N16 . . 120.3(2) ?
C22 C17 N16 . . 118.7(2) ?
C17 C18 C19 . . 119.5(2) ?
C17 C18 H18 . . 120.3 ?
C19 C18 H18 . . 120.3 ?
C18 C19 C20 . . 120.0(3) ?
C18 C19 H19 . . 120.0 ?
C20 C19 H19 . . 120.0 ?
C21 C20 C19 . . 119.7(3) ?
C21 C20 N23 . . 120.0(2) ?
C19 C20 N23 . . 120.2(2) ?
C20 N23 H23A . . 109(3) ?
C20 N23 H23B . . 111(2) ?
H23A N23 H23B . . 115(3) ?
C22 C21 C20 . . 120.5(3) ?
C22 C21 H21 . . 119.8 ?
C20 C21 H21 . . 119.8 ?
C21 C22 C17 . . 119.3(2) ?
C21 C22 H22 . . 120.4 ?
C17 C22 H22 . . 120.4 ?

loop_
_geom_bond_atom_site_label_1
_geom_bond_atom_site_label_2
_geom_bond_site_symmetry_2
_geom_bond_distance
_geom_bond_publ_flag
O1 C2 . 1.370(3) ?
O1 C9 . 1.382(4) ?
C2 C3 . 1.371(5) ?
C2 C10 . 1.492(4) ?
C3 C4 . 1.452(4) ?
C3 C13 . 1.487(4) ?
C4 C9 . 1.382(4) ?
C4 C5 . 1.393(4) ?
C5 C6 . 1.384(4) ?
C5 H5 . 0.9500 ?
C6 C7 . 1.395(5) ?
C6 H6 . 0.9500 ?
C7 C8 . 1.398(5) ?
C7 H7 . 0.9500 ?
C8 C9 . 1.386(4) ?
C8 H8 . 0.9500 ?
C10 O12 . 1.216(4) ?
C10 O11 . 1.290(3) ?
C13 O15 . 1.215(4) ?
C13 O14 . 1.325(4) ?
O14 H14 . 0.97(5) ?
N16 C17 . 1.466(4) ?
N16 H16A . 0.93(4) ?
N16 H16B . 0.90(4) ?
N16 H16C . 1.05(4) ?
C17 C18 . 1.383(4) ?
C17 C22 . 1.393(4) ?
C18 C19 . 1.391(4) ?
C18 H18 . 0.9500 ?
C19 C20 . 1.400(4) ?
C19 H19 . 0.9500 ?
C20 C21 . 1.388(4) ?
C20 N23 . 1.418(4) ?
N23 H23A . 0.83(4) ?
N23 H23B . 0.92(4) ?
C21 C22 . 1.385(4) ?
C21 H21 . 0.9500 ?
C22 H22 . 0.9500 ?

loop_
_geom_hbond_atom_site_label_D
_geom_hbond_atom_site_label_H
_geom_hbond_atom_site_label_A
_geom_hbond_site_symmetry_A
_geom_hbond_distance_DH
_geom_hbond_distance_HA
_geom_hbond_distance_DA
_geom_hbond_angle_DHA
O14 H14 O11 . 0.97(5) 1.53(5) 2.464(3) 160(4)
N16 H16A O11 . 0.93(4) 1.91(4) 2.817(3) 164(3)
N16 H16B O12 1_655 0.90(4) 1.98(4) 2.808(3) 153(3)
N16 H16C N23 1_556 1.05(4) 1.80(4) 2.842(4) 173(3)
N23 H23A O14 2_656 0.83(4) 2.30(4) 3.110(3) 166(3)
N23 H23B O15 2_556 0.92(4) 2.16(4) 3.047(3) 162(3)

loop_
_cod_related_entry_id
_cod_related_entry_database
_cod_related_entry_code
1 ChemSpider 30654203
